data_1575244
loop_
_publ_author_name
'Maharana, Prabhat Kumar'
'Muthuraja, Perumal'
'Kar, Subhradeep'
'Veerappan, Tamilthendral'
'Punniyamurthy, Tharmalingam'

_publ_section_title
;
 Cascade C-H functionalization/annulation of arylamides: access to
 succinimide-tethered isoquinoline-1,3-diones.
;
_journal_issue 71
_journal_name_full 'Chemical communications (Cambridge, England)'
_journal_page_first 13449
_journal_page_last 13452
_journal_paper_doi 10.1039/d5cc02963e
_journal_volume 61
_journal_year 2025
_chemical_formula_moiety '2(C38 H27 N5 O7), 3[C2H6SO]'
_chemical_formula_sum 'C82 H72 N10 O17 S3'
_chemical_formula_weight 1565.67
_chemical_name_systematic PKM-545
_space_group_crystal_system triclinic
_space_group_IT_number 2
_space_group_name_Hall '-P 1'
_space_group_name_H-M_alt 'P -1'
_atom_sites_solution_hydrogens mixed
_audit_creation_date 2024-11-20
_audit_creation_method
;
Olex2 1.5
(compiled 2023.08.24 svn.re1ec1418 for OlexSys, GUI svn.r6817)
;
_audit_update_record
;
2025-02-05 deposited with the CCDC.	2025-07-29 downloaded from the CCDC.
;
_cell_angle_alpha 79.425(3)
_cell_angle_beta 72.534(3)
_cell_angle_gamma 64.120(3)
_cell_formula_units_Z 2
_cell_length_a 15.0035(15)
_cell_length_b 15.2445(15)
_cell_length_c 19.376(2)
_cell_measurement_reflns_used 9897
_cell_measurement_temperature 295.00
_cell_measurement_theta_max 25.25
_cell_measurement_theta_min 2.24
_cell_volume 3796.3(7)
_computing_cell_refinement 'SAINT V8.40B (?, 2016)'
_computing_data_reduction 'SAINT V8.40B (?, 2016)'
_computing_molecular_graphics 'Olex2 1.5 (Dolomanov et al., 2009)'
_computing_publication_material 'Olex2 1.5 (Dolomanov et al., 2009)'
_computing_structure_refinement 'SHELXL 2018/3 (Sheldrick, 2015)'
_computing_structure_solution 'SHELXT 2018/2 (Sheldrick, 2018)'
_diffrn_ambient_temperature 295.00
_diffrn_detector 'CCD area detector'
_diffrn_detector_area_resol_mean 7.9
_diffrn_detector_type 'Bruker SMART CCD 1K area detector'
_diffrn_measured_fraction_theta_full 0.993
_diffrn_measured_fraction_theta_max 0.987
_diffrn_measurement_device 'three-circle diffractometer'
_diffrn_measurement_device_type 'Bruker APEX-II CCD'
_diffrn_measurement_method '\w scans'
_diffrn_radiation_monochromator graphite
_diffrn_radiation_probe x-ray
_diffrn_radiation_type MoK\a
_diffrn_radiation_wavelength 0.71073
_diffrn_reflns_av_R_equivalents 0.0628
_diffrn_reflns_av_unetI/netI 0.0485
_diffrn_reflns_Laue_measured_fraction_full 0.993
_diffrn_reflns_Laue_measured_fraction_max 0.987
_diffrn_reflns_limit_h_max 18
_diffrn_reflns_limit_h_min -18
_diffrn_reflns_limit_k_max 18
_diffrn_reflns_limit_k_min -18
_diffrn_reflns_limit_l_max 23
_diffrn_reflns_limit_l_min -23
_diffrn_reflns_number 76100
_diffrn_reflns_point_group_measured_fraction_full 0.993
_diffrn_reflns_point_group_measured_fraction_max 0.987
_diffrn_reflns_theta_full 25.242
_diffrn_reflns_theta_max 25.368
_diffrn_reflns_theta_min 1.487
_diffrn_source 'sealed X-ray tube'
_diffrn_source_current 1.4
_diffrn_source_power 0.07
_diffrn_source_target Mo
_diffrn_source_voltage 50.0
_diffrn_standards_number 0
_exptl_absorpt_coefficient_mu 0.176
_exptl_absorpt_correction_T_max 0.7452
_exptl_absorpt_correction_T_min 0.5592
_exptl_absorpt_correction_type multi-scan
_exptl_absorpt_process_details
;
SADABS-2016/2 (Bruker,2016/2) was used for absorption correction.
wR2(int) was 0.1673 before and 0.0852 after correction.
The Ratio of minimum to maximum transmission is 0.7504.
The \l/2 correction factor is Not present.
;
_exptl_crystal_colour 'clear light orange'
_exptl_crystal_colour_lustre clear
_exptl_crystal_colour_modifier light
_exptl_crystal_colour_primary orange
_exptl_crystal_density_diffrn 1.370
_exptl_crystal_description needle
_exptl_crystal_F_000 1636
_exptl_crystal_recrystallization_method 'Re-crystallisation from solvent: DMSO'
_exptl_crystal_size_max 0.14
_exptl_crystal_size_mid 0.06
_exptl_crystal_size_min 0.05
_refine_diff_density_max 0.283
_refine_diff_density_min -0.225
_refine_diff_density_rms 0.046
_refine_ls_extinction_method none
_refine_ls_goodness_of_fit_ref 1.060
_refine_ls_hydrogen_treatment mixed
_refine_ls_matrix_type full
_refine_ls_number_parameters 911
_refine_ls_number_reflns 13757
_refine_ls_number_restraints 865
_refine_ls_restrained_S_all 1.030
_refine_ls_R_factor_all 0.1003
_refine_ls_R_factor_gt 0.0669
_refine_ls_shift/su_max 0.001
_refine_ls_shift/su_mean 0.000
_refine_ls_structure_factor_coef Fsqd
_refine_ls_weighting_details 'w=1/[\s^2^(Fo^2^)+(0.0385P)^2^+3.8922P] where P=(Fo^2^+2Fc^2^)/3'
_refine_ls_weighting_scheme calc
_refine_ls_wR_factor_gt 0.1412
_refine_ls_wR_factor_ref 0.1606
_reflns_Friedel_coverage 0.000
_reflns_number_gt 9344
_reflns_number_total 13757
_reflns_threshold_expression 'I > 2\s(I)'
_cod_data_source_file d5cc02963e2.cif
_cod_data_source_block pkm_545_0m_a
_cod_depositor_comments 'Adding full bibliography for 1575243--1575244.cif.'
_cod_database_code 1575244
_shelx_shelxl_version_number 2018/3
_shelx_space_group_comment
;
The symmetry employed for this shelxl refinement is uniquely defined
by the following loop, which should always be used as a source of
symmetry information in preference to the above space-group names.
They are only intended as comments.
;
_shelx_estimated_absorpt_t_max 0.991
_shelx_estimated_absorpt_t_min 0.976
_olex2_refinement_description
;
1. Fixed Uiso
 At 1.2 times of:
  All C(H) groups, All C(H,H) groups
 At 1.5 times of:
  All C(H,H,H) groups
2. Restrained distances
 N8-H8
 0.9 with sigma of 0.02
3. Rigid body (RIGU) restrains
 All non-hydrogen atoms
 with sigma for 1-2 distances of 0.004 and sigma for 1-3 distances of 0.004
4.a Ternary CH refined with riding coordinates:
 C22(H22), C60(H60)
4.b Secondary CH2 refined with riding coordinates:
 C14(H14A,H14B), C25(H25A,H25B), C52(H52A,H52B), C63(H63A,H63B)
4.c Aromatic/amide H refined with riding coordinates:
 C2(H2), C3(H3A), C4(H4), C5(H5), C17(H17), C18(H18), C19(H19), C20(H20),
 C21(H21), C28(H28), C29(H29), C30(H30), C31(H31), C33(H33), C34(H34), C35(H35),
  C36(H36), C37(H37), C41(H41), C42(H42), C43(H43), C44(H44), C55(H55),
 C56(H56), C57(H57), C58(H58), C59(H59), C66(H66), C67(H67), C68(H68), C69(H69),
  C71(H71), C72(H72), C73(H73), C74(H74), C75(H75)
4.d Idealised Me refined as rotating group:
 C38(H38A,H38B,H38C), C76(H76A,H76B,H76C)
;
_smtbx_masks_void_probe_radius 1.2
_smtbx_masks_void_truncation_radius 1.2
_olex2_submission_special_instructions 'No special instructions were received'

loop_
_space_group_symop_operation_xyz
'x, y, z'
'-x, -y, -z'

loop_
_atom_site_label
_atom_site_type_symbol
_atom_site_fract_x
_atom_site_fract_y
_atom_site_fract_z
_atom_site_U_iso_or_equiv
_atom_site_adp_type
_atom_site_occupancy
_atom_site_site_symmetry_order
_atom_site_calc_flag
_atom_site_refinement_flags_posn
_atom_site_refinement_flags_adp
_atom_site_refinement_flags_occupancy
_atom_site_disorder_assembly
_atom_site_disorder_group
O1 O 0.50898(19) 0.27332(18) 0.80080(14) 0.0764(7) Uani 1 1 d . . . . .
O2 O 0.32591(18) 0.13266(18) 0.97892(14) 0.0746(7) Uani 1 1 d . . . . .
O3 O 0.45104(17) 0.28200(16) 0.98453(14) 0.0695(7) Uani 1 1 d . . . . .
O4 O 0.23194(16) 0.34025(16) 0.84852(12) 0.0603(6) Uani 1 1 d . . . . .
O5 O 0.22825(17) 0.33427(15) 1.10364(12) 0.0578(6) Uani 1 1 d . . . . .
O6 O 0.36736(17) 0.61474(16) 1.02624(13) 0.0612(6) Uani 1 1 d . . . . .
O7 O 0.2939(2) 0.6727(2) 0.80733(14) 0.0863(8) Uani 1 1 d . . . . .
O8 O 0.52585(19) 0.78193(18) 0.35069(15) 0.0809(8) Uani 1 1 d . . . . .
O9 O 0.32269(18) 0.62351(16) 0.47539(14) 0.0678(6) Uani 1 1 d . . . . .
O10 O 0.43054(16) 0.77041(16) 0.53034(13) 0.0625(6) Uani 1 1 d . . . . .
O11 O 0.25160(18) 0.84224(17) 0.36194(12) 0.0642(6) Uani 1 1 d . . . . .
O12 O 0.19304(16) 0.82645(15) 0.62428(12) 0.0558(5) Uani 1 1 d . . . . .
O13 O 0.33978(18) 1.10228(17) 0.58267(13) 0.0658(6) Uani 1 1 d . . . . .
O14 O 0.3256(3) 1.1503(2) 0.34765(15) 0.1080(11) Uani 1 1 d . . . . .
N1 N 0.39855(18) 0.22394(17) 0.89193(15) 0.0529(7) Uani 1 1 d . . . . .
N2 N 0.33784(18) 0.31436(17) 0.91962(14) 0.0489(6) Uani 1 1 d . . . . .
N3 N 0.1917(2) 0.4434(2) 1.18463(15) 0.0544(7) Uani 1 1 d . . . . .
N4 N 0.31527(18) 0.66743(18) 0.92074(14) 0.0486(6) Uani 1 1 d . . . . .
N5 N 0.09063(16) 0.52335(16) 0.92245(12) 0.0412(5) Uani 1 1 d . . . . .
N6 N 0.40612(19) 0.72266(17) 0.41696(15) 0.0567(7) Uani 1 1 d . . . . .
N7 N 0.33730(18) 0.80927(17) 0.44837(14) 0.0500(6) Uani 1 1 d . . . . .
N8 N 0.1417(2) 0.9275(2) 0.71505(14) 0.0545(7) Uani 1 1 d D . . . .
N9 N 0.31812(19) 1.15089(18) 0.46756(14) 0.0508(6) Uani 1 1 d . . . . .
N10 N 0.10111(17) 1.02491(17) 0.43263(13) 0.0445(6) Uani 1 1 d . . . . .
C1 C 0.4866(2) 0.0596(2) 0.88850(18) 0.0527(8) Uani 1 1 d . . . . .
C2 C 0.5218(3) -0.0406(3) 0.9006(2) 0.0723(10) Uani 1 1 d . . . . .
H2 H 0.486098 -0.069490 0.938115 0.087 Uiso 1 1 calc R U . . .
C3 C 0.6133(3) -0.0963(3) 0.8541(3) 0.0890(13) Uani 1 1 d . . . . .
H3A H 0.639493 -0.164045 0.860739 0.107 Uiso 1 1 calc R U . . .
C4 C 0.6655(3) -0.0533(3) 0.7986(3) 0.0896(13) Uani 1 1 d . . . . .
H4 H 0.725831 -0.092690 0.768051 0.108 Uiso 1 1 calc R U . . .
C5 C 0.6309(3) 0.0468(3) 0.7870(2) 0.0749(11) Uani 1 1 d . . . . .
H5 H 0.666849 0.075776 0.749764 0.090 Uiso 1 1 calc R U . . .
C6 C 0.5405(2) 0.1019(2) 0.83327(18) 0.0536(8) Uani 1 1 d . . . . .
C7 C 0.4869(2) 0.2088(2) 0.83594(19) 0.0533(8) Uani 1 1 d . . . . .
C8 C 0.3937(2) 0.1371(2) 0.92858(19) 0.0529(8) Uani 1 1 d . . . . .
C9 C 0.3744(2) 0.3405(2) 0.96799(18) 0.0496(7) Uani 1 1 d . . . . .
C10 C 0.3195(2) 0.4454(2) 0.99207(16) 0.0435(7) Uani 1 1 d . . . . .
C11 C 0.2154(2) 0.49560(19) 0.97669(15) 0.0390(6) Uani 1 1 d . . . . .
C12 C 0.18786(19) 0.4612(2) 0.92948(15) 0.0395(6) Uani 1 1 d . . . . .
C13 C 0.2491(2) 0.3706(2) 0.89407(16) 0.0442(7) Uani 1 1 d . . . . .
C14 C 0.3160(2) 0.4404(2) 1.07261(16) 0.0502(7) Uani 1 1 d . . . . .
H14A H 0.383732 0.399648 1.079810 0.060 Uiso 1 1 calc R U . . .
H14B H 0.296949 0.505499 1.086391 0.060 Uiso 1 1 calc R U . . .
C15 C 0.2414(2) 0.4001(2) 1.12112(17) 0.0470(7) Uani 1 1 d . . . . .
C16 C 0.1161(3) 0.4241(2) 1.24037(17) 0.0522(8) Uani 1 1 d . . . . .
C17 C 0.1171(3) 0.3324(3) 1.2590(2) 0.0736(10) Uani 1 1 d . . . . .
H17 H 0.170063 0.279084 1.234737 0.088 Uiso 1 1 calc R U . . .
C18 C 0.0398(4) 0.3193(3) 1.3135(2) 0.0911(13) Uani 1 1 d . . . . .
H18 H 0.041040 0.256932 1.325633 0.109 Uiso 1 1 calc R U . . .
C19 C -0.0383(4) 0.3957(4) 1.3499(2) 0.0919(13) Uani 1 1 d . . . . .
H19 H -0.090739 0.386284 1.386184 0.110 Uiso 1 1 calc R U . . .
C20 C -0.0385(4) 0.4867(4) 1.3324(2) 0.0946(13) Uani 1 1 d . . . . .
H20 H -0.091016 0.539475 1.357512 0.113 Uiso 1 1 calc R U . . .
C21 C 0.0380(3) 0.5011(3) 1.27806(19) 0.0725(10) Uani 1 1 d . . . . .
H21 H 0.036960 0.563509 1.266710 0.087 Uiso 1 1 calc R U . . .
C22 C 0.3920(2) 0.4969(2) 0.94523(17) 0.0494(7) Uani 1 1 d . . . . .
H22 H 0.462384 0.456217 0.948851 0.059 Uiso 1 1 calc R U . . .
C23 C 0.3589(2) 0.5975(2) 0.97059(18) 0.0482(7) Uani 1 1 d . . . . .
C24 C 0.3273(2) 0.6264(3) 0.85770(19) 0.0580(8) Uani 1 1 d . . . . .
C25 C 0.3902(2) 0.5191(2) 0.86567(17) 0.0573(8) Uani 1 1 d . . . . .
H25A H 0.459001 0.502301 0.835021 0.069 Uiso 1 1 calc R U . . .
H25B H 0.359699 0.482268 0.852278 0.069 Uiso 1 1 calc R U . . .
C26 C 0.1306(2) 0.5836(2) 1.00234(15) 0.0400(6) Uani 1 1 d . . . . .
C27 C 0.0546(2) 0.5974(2) 0.96748(15) 0.0417(7) Uani 1 1 d . . . . .
C28 C 0.1090(2) 0.6510(2) 1.05177(17) 0.0497(7) Uani 1 1 d . . . . .
H28 H 0.157789 0.644205 1.075021 0.060 Uiso 1 1 calc R U . . .
C29 C 0.0148(2) 0.7271(2) 1.06517(19) 0.0594(9) Uani 1 1 d . . . . .
H29 H -0.000012 0.772119 1.097908 0.071 Uiso 1 1 calc R U . . .
C30 C -0.0595(2) 0.7388(2) 1.03106(19) 0.0587(9) Uani 1 1 d . . . . .
H30 H -0.122833 0.791206 1.041952 0.070 Uiso 1 1 calc R U . . .
C31 C -0.0420(2) 0.6755(2) 0.98195(17) 0.0486(7) Uani 1 1 d . . . . .
H31 H -0.091862 0.683838 0.959196 0.058 Uiso 1 1 calc R U . . .
C32 C 0.2685(2) 0.7703(2) 0.93123(17) 0.0523(8) Uani 1 1 d . . . . .
C33 C 0.3190(3) 0.8123(3) 0.9542(2) 0.0672(10) Uani 1 1 d . . . . .
H33 H 0.384281 0.774853 0.960975 0.081 Uiso 1 1 calc R U . . .
C34 C 0.2712(3) 0.9105(3) 0.9668(2) 0.0838(12) Uani 1 1 d . . . . .
H34 H 0.303932 0.939618 0.982831 0.101 Uiso 1 1 calc R U . . .
C35 C 0.1751(4) 0.9651(3) 0.9556(2) 0.0940(13) Uani 1 1 d . . . . .
H35 H 0.143144 1.031319 0.963881 0.113 Uiso 1 1 calc R U . . .
C36 C 0.1262(4) 0.9231(3) 0.9326(2) 0.0940(14) Uani 1 1 d . . . . .
H36 H 0.061244 0.960823 0.925318 0.113 Uiso 1 1 calc R U . . .
C37 C 0.1724(3) 0.8254(3) 0.9202(2) 0.0697(10) Uani 1 1 d . . . . .
H37 H 0.139091 0.796738 0.904409 0.084 Uiso 1 1 calc R U . . .
C38 C 0.0368(2) 0.5156(2) 0.87402(17) 0.0537(8) Uani 1 1 d . . . . .
H38A H 0.068634 0.529242 0.824813 0.081 Uiso 1 1 calc R U . . .
H38B H -0.033295 0.561693 0.886068 0.081 Uiso 1 1 calc R U . . .
H38C H 0.039510 0.450638 0.879314 0.081 Uiso 1 1 calc R U . . .
C39 C 0.5575(2) 0.6092(2) 0.35874(17) 0.0533(8) Uani 1 1 d . . . . .
C40 C 0.4970(2) 0.5614(2) 0.39744(16) 0.0492(7) Uani 1 1 d . . . . .
C41 C 0.5315(3) 0.4616(2) 0.39704(19) 0.0675(10) Uani 1 1 d . . . . .
H41 H 0.490411 0.429252 0.423040 0.081 Uiso 1 1 calc R U . . .
C42 C 0.6295(3) 0.4115(3) 0.3565(2) 0.0811(12) Uani 1 1 d . . . . .
H42 H 0.655419 0.343911 0.355737 0.097 Uiso 1 1 calc R U . . .
C43 C 0.6892(3) 0.4596(3) 0.3174(2) 0.0792(11) Uani 1 1 d . . . . .
H43 H 0.754502 0.424068 0.289989 0.095 Uiso 1 1 calc R U . . .
C44 C 0.6547(3) 0.5597(3) 0.3176(2) 0.0711(10) Uani 1 1 d . . . . .
H44 H 0.695340 0.592267 0.291060 0.085 Uiso 1 1 calc R U . . .
C45 C 0.5014(2) 0.7147(2) 0.37141(18) 0.0559(8) Uani 1 1 d . . . . .
C46 C 0.3968(2) 0.6332(2) 0.43667(18) 0.0504(7) Uani 1 1 d . . . . .
C47 C 0.3601(2) 0.8303(2) 0.50673(17) 0.0466(7) Uani 1 1 d . . . . .
C48 C 0.3019(2) 0.9344(2) 0.53252(16) 0.0424(7) Uani 1 1 d . . . . .
C49 C 0.2069(2) 0.98967(19) 0.50547(15) 0.0391(6) Uani 1 1 d . . . . .
C50 C 0.1911(2) 0.9591(2) 0.44951(15) 0.0413(6) Uani 1 1 d . . . . .
C51 C 0.2572(2) 0.8693(2) 0.41420(17) 0.0463(7) Uani 1 1 d . . . . .
C52 C 0.2814(2) 0.9276(2) 0.61531(16) 0.0499(7) Uani 1 1 d . . . . .
H52A H 0.344417 0.885264 0.629314 0.060 Uiso 1 1 calc R U . . .
H52B H 0.258970 0.991916 0.631864 0.060 Uiso 1 1 calc R U . . .
C53 C 0.2011(2) 0.8882(2) 0.65148(16) 0.0451(7) Uani 1 1 d . . . . .
C54 C 0.0581(2) 0.9081(2) 0.76107(16) 0.0507(7) Uani 1 1 d . . . . .
C55 C 0.0552(3) 0.8180(3) 0.76971(19) 0.0641(9) Uani 1 1 d . . . . .
H55 H 0.108761 0.766181 0.744145 0.077 Uiso 1 1 calc R U . . .
C56 C -0.0284(3) 0.8053(3) 0.8170(2) 0.0810(11) Uani 1 1 d . . . . .
H56 H -0.030928 0.744457 0.822714 0.097 Uiso 1 1 calc R U . . .
C57 C -0.1073(3) 0.8799(4) 0.8554(2) 0.0853(12) Uani 1 1 d . . . . .
H57 H -0.162749 0.869830 0.887210 0.102 Uiso 1 1 calc R U . . .
C58 C -0.1043(3) 0.9692(3) 0.8467(2) 0.0870(12) Uani 1 1 d . . . . .
H58 H -0.158036 1.020543 0.872609 0.104 Uiso 1 1 calc R U . . .
C59 C -0.0217(3) 0.9839(3) 0.79965(19) 0.0696(10) Uani 1 1 d . . . . .
H59 H -0.019813 1.045092 0.793988 0.084 Uiso 1 1 calc R U . . .
C60 C 0.3822(2) 0.9815(2) 0.49833(17) 0.0491(7) Uani 1 1 d . . . . .
H60 H 0.446705 0.939151 0.511541 0.059 Uiso 1 1 calc R U . . .
C61 C 0.3452(2) 1.0827(2) 0.52339(18) 0.0493(7) Uani 1 1 d . . . . .
C62 C 0.3454(3) 1.1061(3) 0.4028(2) 0.0634(9) Uani 1 1 d . . . . .
C63 C 0.4032(2) 0.9994(2) 0.41577(17) 0.0560(8) Uani 1 1 d . . . . .
H63A H 0.475784 0.980615 0.394168 0.067 Uiso 1 1 calc R U . . .
H63B H 0.379525 0.962502 0.395355 0.067 Uiso 1 1 calc R U . . .
C64 C 0.1211(2) 1.0793(2) 0.52602(16) 0.0436(7) Uani 1 1 d . . . . .
C65 C 0.0567(2) 1.0982(2) 0.47942(16) 0.0447(7) Uani 1 1 d . . . . .
C66 C 0.0891(2) 1.1452(2) 0.57992(19) 0.0564(8) Uani 1 1 d . . . . .
H66 H 0.129541 1.135282 0.611145 0.068 Uiso 1 1 calc R U . . .
C67 C -0.0031(3) 1.2239(2) 0.5852(2) 0.0662(10) Uani 1 1 d . . . . .
H67 H -0.025231 1.267549 0.620706 0.079 Uiso 1 1 calc R U . . .
C68 C -0.0647(3) 1.2405(2) 0.5385(2) 0.0659(9) Uani 1 1 d . . . . .
H68 H -0.126671 1.294923 0.543801 0.079 Uiso 1 1 calc R U . . .
C69 C -0.0367(2) 1.1793(2) 0.48542(19) 0.0560(8) Uani 1 1 d . . . . .
H69 H -0.078182 1.191002 0.454490 0.067 Uiso 1 1 calc R U . . .
C70 C 0.2716(2) 1.2552(2) 0.47336(17) 0.0538(8) Uani 1 1 d . . . . .
C71 C 0.3172(3) 1.2979(3) 0.50073(19) 0.0645(9) Uani 1 1 d . . . . .
H71 H 0.375656 1.259703 0.517198 0.077 Uiso 1 1 calc R U . . .
C72 C 0.2743(4) 1.3986(3) 0.5033(2) 0.0826(12) Uani 1 1 d . . . . .
H72 H 0.304392 1.428737 0.521013 0.099 Uiso 1 1 calc R U . . .
C73 C 0.1872(4) 1.4538(3) 0.4794(3) 0.0984(14) Uani 1 1 d . . . . .
H73 H 0.158858 1.521472 0.480461 0.118 Uiso 1 1 calc R U . . .
C74 C 0.1423(4) 1.4099(3) 0.4544(3) 0.1005(15) Uani 1 1 d . . . . .
H74 H 0.082852 1.447918 0.439017 0.121 Uiso 1 1 calc R U . . .
C75 C 0.1833(3) 1.3101(3) 0.4516(2) 0.0761(11) Uani 1 1 d . . . . .
H75 H 0.151613 1.280327 0.435119 0.091 Uiso 1 1 calc R U . . .
C76 C 0.0606(3) 1.0209(3) 0.37431(18) 0.0610(9) Uani 1 1 d . . . . .
H76A H 0.099086 1.038047 0.328778 0.091 Uiso 1 1 calc R U . . .
H76B H -0.009868 1.066010 0.381964 0.091 Uiso 1 1 calc R U . . .
H76C H 0.065895 0.955933 0.373751 0.091 Uiso 1 1 calc R U . . .
H3 H 0.203(2) 0.493(2) 1.1877(16) 0.055(10) Uiso 1 1 d . . . . .
H8 H 0.152(3) 0.979(2) 0.726(2) 0.086(12) Uiso 1 1 d D . . . .

loop_
_atom_site_aniso_label
_atom_site_aniso_U_11
_atom_site_aniso_U_22
_atom_site_aniso_U_33
_atom_site_aniso_U_23
_atom_site_aniso_U_13
_atom_site_aniso_U_12
O1 0.0729(16) 0.0586(15) 0.0873(19) -0.0052(13) -0.0025(14) -0.0285(13)
O2 0.0604(15) 0.0687(16) 0.0848(18) -0.0075(14) -0.0009(14) -0.0275(13)
O3 0.0489(13) 0.0531(14) 0.1024(19) -0.0136(13) -0.0364(13) -0.0022(11)
O4 0.0579(13) 0.0646(15) 0.0650(14) -0.0248(12) -0.0154(11) -0.0227(11)
O5 0.0672(14) 0.0471(13) 0.0665(15) -0.0087(11) -0.0214(12) -0.0247(11)
O6 0.0674(15) 0.0637(15) 0.0688(15) -0.0059(12) -0.0293(12) -0.0327(12)
O7 0.101(2) 0.088(2) 0.0646(17) -0.0144(15) -0.0360(16) -0.0194(16)
O8 0.0754(17) 0.0566(15) 0.103(2) -0.0213(14) 0.0094(15) -0.0344(14)
O9 0.0596(14) 0.0601(15) 0.0812(17) -0.0068(12) -0.0061(13) -0.0286(12)
O10 0.0460(13) 0.0507(13) 0.0806(16) -0.0014(12) -0.0221(12) -0.0074(11)
O11 0.0708(15) 0.0665(15) 0.0598(14) -0.0210(12) -0.0133(12) -0.0271(12)
O12 0.0610(14) 0.0504(13) 0.0584(14) -0.0086(11) -0.0139(11) -0.0235(11)
O13 0.0807(17) 0.0692(16) 0.0627(15) -0.0066(12) -0.0245(13) -0.0388(13)
O14 0.188(3) 0.0735(19) 0.0571(17) 0.0012(14) -0.034(2) -0.049(2)
N1 0.0444(14) 0.0369(14) 0.0708(18) -0.0164(12) -0.0065(13) -0.0106(11)
N2 0.0400(13) 0.0372(13) 0.0663(17) -0.0182(12) -0.0144(12) -0.0062(11)
N3 0.0623(17) 0.0518(17) 0.0590(17) -0.0051(14) -0.0165(14) -0.0306(15)
N4 0.0427(14) 0.0514(15) 0.0544(15) -0.0086(12) -0.0141(12) -0.0183(12)
N5 0.0351(12) 0.0445(14) 0.0445(14) -0.0026(11) -0.0141(11) -0.0140(11)
N6 0.0465(15) 0.0369(14) 0.0760(19) -0.0164(13) -0.0017(13) -0.0113(12)
N7 0.0435(14) 0.0395(14) 0.0606(16) -0.0127(12) -0.0096(12) -0.0096(11)
N8 0.0591(16) 0.0592(17) 0.0502(16) -0.0097(13) -0.0053(13) -0.0315(14)
N9 0.0522(15) 0.0493(15) 0.0529(15) -0.0086(12) -0.0094(12) -0.0228(12)
N10 0.0416(13) 0.0471(14) 0.0469(14) 0.0035(11) -0.0166(11) -0.0186(12)
C1 0.0466(17) 0.0410(17) 0.069(2) -0.0072(15) -0.0227(16) -0.0091(14)
C2 0.073(2) 0.049(2) 0.091(3) -0.0033(19) -0.028(2) -0.0168(18)
C3 0.083(3) 0.043(2) 0.120(4) -0.019(2) -0.029(3) 0.001(2)
C4 0.071(3) 0.067(3) 0.105(3) -0.032(2) -0.014(2) 0.001(2)
C5 0.060(2) 0.065(2) 0.083(3) -0.022(2) -0.0067(19) -0.0100(19)
C6 0.0467(17) 0.0472(18) 0.063(2) -0.0151(15) -0.0144(15) -0.0108(15)
C7 0.0462(18) 0.0475(18) 0.064(2) -0.0125(16) -0.0096(15) -0.0164(15)
C8 0.0451(17) 0.0495(19) 0.066(2) -0.0078(16) -0.0167(16) -0.0172(15)
C9 0.0350(16) 0.0440(17) 0.065(2) -0.0092(15) -0.0147(15) -0.0083(14)
C10 0.0328(14) 0.0432(16) 0.0554(18) -0.0110(14) -0.0153(13) -0.0105(12)
C11 0.0332(14) 0.0391(15) 0.0437(16) -0.0046(12) -0.0102(12) -0.0126(12)
C12 0.0313(14) 0.0435(16) 0.0440(16) -0.0038(13) -0.0110(12) -0.0138(12)
C13 0.0397(16) 0.0458(17) 0.0503(18) -0.0093(14) -0.0076(13) -0.0200(14)
C14 0.0458(17) 0.0510(18) 0.0603(19) -0.0069(15) -0.0229(15) -0.0178(15)
C15 0.0465(17) 0.0426(17) 0.0565(19) -0.0025(14) -0.0275(15) -0.0129(14)
C16 0.064(2) 0.057(2) 0.0466(18) -0.0005(15) -0.0249(15) -0.0280(17)
C17 0.095(3) 0.060(2) 0.070(2) 0.0006(19) -0.017(2) -0.039(2)
C18 0.129(4) 0.089(3) 0.071(3) 0.009(2) -0.018(3) -0.069(3)
C19 0.099(3) 0.119(4) 0.065(3) 0.010(3) -0.011(2) -0.063(3)
C20 0.091(3) 0.093(3) 0.071(3) -0.005(2) 0.001(2) -0.027(3)
C21 0.086(3) 0.066(2) 0.058(2) -0.0057(18) -0.0080(19) -0.030(2)
C22 0.0316(15) 0.0509(18) 0.066(2) -0.0125(15) -0.0095(14) -0.0150(13)
C23 0.0373(16) 0.0586(19) 0.0574(19) -0.0096(16) -0.0121(14) -0.0247(15)
C24 0.0525(19) 0.069(2) 0.054(2) -0.0131(17) -0.0111(16) -0.0234(17)
C25 0.0491(18) 0.061(2) 0.061(2) -0.0193(16) 0.0008(16) -0.0250(16)
C26 0.0336(14) 0.0394(16) 0.0461(17) -0.0061(13) -0.0080(12) -0.0139(12)
C27 0.0348(14) 0.0404(16) 0.0463(17) -0.0002(13) -0.0075(13) -0.0147(12)
C28 0.0435(16) 0.0509(18) 0.0567(19) -0.0140(15) -0.0092(14) -0.0190(14)
C29 0.0500(19) 0.0489(19) 0.072(2) -0.0226(17) -0.0016(16) -0.0150(16)
C30 0.0410(17) 0.0412(18) 0.075(2) -0.0058(16) -0.0060(16) -0.0046(14)
C31 0.0356(15) 0.0456(18) 0.0584(19) 0.0070(15) -0.0147(14) -0.0129(13)
C32 0.0525(18) 0.0493(18) 0.0519(19) -0.0063(15) -0.0111(15) -0.0179(15)
C33 0.057(2) 0.065(2) 0.084(3) -0.0129(19) -0.0106(19) -0.0303(18)
C34 0.096(3) 0.064(2) 0.097(3) -0.016(2) -0.010(2) -0.043(2)
C35 0.115(4) 0.052(2) 0.094(3) -0.008(2) -0.020(3) -0.018(2)
C36 0.090(3) 0.067(3) 0.100(3) -0.012(2) -0.039(3) 0.002(2)
C37 0.067(2) 0.065(2) 0.073(2) -0.0087(19) -0.029(2) -0.0138(19)
C38 0.0502(18) 0.062(2) 0.0559(19) -0.0011(16) -0.0258(15) -0.0221(16)
C39 0.0539(18) 0.0472(18) 0.0555(19) -0.0130(15) -0.0121(15) -0.0148(15)
C40 0.0548(18) 0.0390(16) 0.0508(18) -0.0071(14) -0.0193(15) -0.0106(14)
C41 0.085(3) 0.0420(19) 0.066(2) -0.0043(16) -0.0186(19) -0.0167(18)
C42 0.091(3) 0.044(2) 0.087(3) -0.017(2) -0.020(2) -0.004(2)
C43 0.064(2) 0.062(2) 0.084(3) -0.029(2) -0.008(2) 0.0011(19)
C44 0.063(2) 0.066(2) 0.072(2) -0.0227(19) -0.0029(18) -0.0179(19)
C45 0.0531(19) 0.0488(19) 0.063(2) -0.0141(16) -0.0053(16) -0.0203(16)
C46 0.0528(18) 0.0413(17) 0.060(2) -0.0058(15) -0.0198(16) -0.0173(15)
C47 0.0361(16) 0.0413(17) 0.0590(19) -0.0009(14) -0.0114(14) -0.0138(14)
C48 0.0351(15) 0.0427(16) 0.0493(17) -0.0045(13) -0.0098(13) -0.0155(13)
C49 0.0346(14) 0.0365(15) 0.0435(16) -0.0020(12) -0.0076(12) -0.0136(12)
C50 0.0391(15) 0.0394(16) 0.0456(17) 0.0010(13) -0.0106(13) -0.0175(13)
C51 0.0446(17) 0.0470(17) 0.0499(18) -0.0069(14) -0.0072(14) -0.0224(14)
C52 0.0430(17) 0.0546(19) 0.0532(18) -0.0057(15) -0.0159(14) -0.0174(15)
C53 0.0439(16) 0.0428(17) 0.0462(17) 0.0015(14) -0.0179(14) -0.0129(14)
C54 0.0563(19) 0.062(2) 0.0395(17) 0.0011(15) -0.0148(14) -0.0288(16)
C55 0.080(2) 0.057(2) 0.057(2) 0.0069(17) -0.0153(18) -0.0345(19)
C56 0.106(3) 0.090(3) 0.063(2) 0.014(2) -0.019(2) -0.063(3)
C57 0.078(3) 0.109(3) 0.069(3) 0.019(2) -0.015(2) -0.050(3)
C58 0.072(3) 0.090(3) 0.073(3) -0.003(2) 0.006(2) -0.026(2)
C59 0.072(2) 0.064(2) 0.064(2) -0.0089(18) -0.0031(19) -0.0268(19)
C60 0.0367(15) 0.0486(18) 0.0617(19) -0.0079(15) -0.0082(14) -0.0180(14)
C61 0.0397(16) 0.0561(19) 0.0579(19) -0.0078(16) -0.0102(15) -0.0243(15)
C62 0.080(2) 0.058(2) 0.053(2) -0.0072(17) -0.0059(18) -0.0346(19)
C63 0.0482(18) 0.0547(19) 0.063(2) -0.0149(16) 0.0037(15) -0.0259(16)
C64 0.0364(15) 0.0395(16) 0.0525(18) -0.0032(13) -0.0058(13) -0.0165(13)
C65 0.0367(15) 0.0427(16) 0.0505(18) 0.0021(14) -0.0072(13) -0.0167(13)
C66 0.0457(18) 0.0529(19) 0.070(2) -0.0152(16) -0.0075(16) -0.0191(15)
C67 0.051(2) 0.052(2) 0.087(3) -0.0248(19) -0.0034(18) -0.0142(16)
C68 0.0431(18) 0.047(2) 0.090(3) -0.0055(18) -0.0071(18) -0.0086(16)
C69 0.0413(17) 0.0479(19) 0.071(2) 0.0105(16) -0.0158(16) -0.0157(15)
C70 0.0549(19) 0.0500(18) 0.055(2) -0.0088(15) -0.0060(16) -0.0233(16)
C71 0.062(2) 0.060(2) 0.075(2) -0.0110(18) -0.0129(18) -0.0268(18)
C72 0.103(3) 0.068(3) 0.083(3) -0.022(2) -0.003(2) -0.046(2)
C73 0.120(4) 0.053(3) 0.101(4) -0.015(2) -0.018(3) -0.018(2)
C74 0.102(3) 0.067(3) 0.112(4) -0.008(3) -0.045(3) -0.003(2)
C75 0.073(2) 0.065(2) 0.088(3) -0.007(2) -0.032(2) -0.018(2)
C76 0.061(2) 0.072(2) 0.058(2) 0.0042(17) -0.0290(17) -0.0287(18)

loop_
_atom_type_symbol
_atom_type_description
_atom_type_scat_dispersion_real
_atom_type_scat_dispersion_imag
_atom_type_scat_source
C C 0.0033 0.0016 'International Tables Vol C Tables 4.2.6.8 and 6.1.1.4'
H H 0.0000 0.0000 'International Tables Vol C Tables 4.2.6.8 and 6.1.1.4'
N N 0.0061 0.0033 'International Tables Vol C Tables 4.2.6.8 and 6.1.1.4'
O O 0.0106 0.0060 'International Tables Vol C Tables 4.2.6.8 and 6.1.1.4'
S S 0.1246 0.1234 'International Tables Vol C Tables 4.2.6.8 and 6.1.1.4'

loop_
_geom_angle_atom_site_label_1
_geom_angle_atom_site_label_2
_geom_angle_atom_site_label_3
_geom_angle
_geom_angle_site_symmetry_1
_geom_angle_site_symmetry_3
_geom_angle_publ_flag
N2 N1 C7 121.5(2) . . ?
N2 N1 C8 122.9(3) . . ?
C7 N1 C8 113.5(2) . . ?
N1 N2 C9 115.5(2) . . ?
N1 N2 C13 116.5(2) . . ?
C9 N2 C13 128.0(2) . . ?
C15 N3 C16 127.3(3) . . ?
C15 N3 H3 114(2) . . ?
C16 N3 H3 118(2) . . ?
C23 N4 C24 111.9(3) . . ?
C23 N4 C32 123.3(3) . . ?
C24 N4 C32 124.7(3) . . ?
C12 N5 C38 127.2(2) . . ?
C27 N5 C12 107.2(2) . . ?
C27 N5 C38 125.5(2) . . ?
N7 N6 C45 120.7(2) . . ?
N7 N6 C46 124.4(3) . . ?
C45 N6 C46 114.0(2) . . ?
N6 N7 C47 115.5(2) . . ?
N6 N7 C51 116.3(2) . . ?
C47 N7 C51 128.0(2) . . ?
C53 N8 C54 127.1(3) . . ?
C53 N8 H8 115(2) . . ?
C54 N8 H8 117(2) . . ?
C61 N9 C62 111.3(3) . . ?
C61 N9 C70 124.8(3) . . ?
C62 N9 C70 123.8(3) . . ?
C50 N10 C76 127.2(3) . . ?
C65 N10 C50 107.6(2) . . ?
C65 N10 C76 125.2(2) . . ?
C2 C1 C8 129.4(3) . . ?
C6 C1 C2 121.2(3) . . ?
C6 C1 C8 109.4(3) . . ?
C1 C2 H2 121.5 . . ?
C1 C2 C3 116.9(4) . . ?
C3 C2 H2 121.5 . . ?
C2 C3 H3A 119.3 . . ?
C4 C3 C2 121.3(4) . . ?
C4 C3 H3A 119.3 . . ?
C3 C4 H4 119.1 . . ?
C3 C4 C5 121.7(4) . . ?
C5 C4 H4 119.1 . . ?
C4 C5 H5 121.6 . . ?
C4 C5 C6 116.9(4) . . ?
C6 C5 H5 121.6 . . ?
C1 C6 C5 122.0(3) . . ?
C1 C6 C7 108.7(3) . . ?
C5 C6 C7 129.3(3) . . ?
O1 C7 N1 124.1(3) . . ?
O1 C7 C6 131.3(3) . . ?
N1 C7 C6 104.6(3) . . ?
O2 C8 N1 124.9(3) . . ?
O2 C8 C1 131.4(3) . . ?
N1 C8 C1 103.6(3) . . ?
O3 C9 N2 118.6(3) . . ?
O3 C9 C10 123.0(3) . . ?
N2 C9 C10 118.2(2) . . ?
C9 C10 C14 107.3(2) . . ?
C9 C10 C22 104.1(2) . . ?
C11 C10 C9 111.3(2) . . ?
C11 C10 C14 113.2(2) . . ?
C11 C10 C22 110.7(2) . . ?
C14 C10 C22 109.9(2) . . ?
C12 C11 C10 122.3(2) . . ?
C12 C11 C26 106.9(2) . . ?
C26 C11 C10 130.7(2) . . ?
N5 C12 C13 124.1(2) . . ?
C11 C12 N5 110.6(2) . . ?
C11 C12 C13 125.3(2) . . ?
O4 C13 N2 120.0(3) . . ?
O4 C13 C12 127.9(3) . . ?
N2 C13 C12 112.1(2) . . ?
C10 C14 H14A 109.0 . . ?
C10 C14 H14B 109.0 . . ?
H14A C14 H14B 107.8 . . ?
C15 C14 C10 112.8(2) . . ?
C15 C14 H14A 109.0 . . ?
C15 C14 H14B 109.0 . . ?
O5 C15 N3 124.2(3) . . ?
O5 C15 C14 122.3(3) . . ?
N3 C15 C14 113.5(3) . . ?
C17 C16 N3 123.3(3) . . ?
C21 C16 N3 118.0(3) . . ?
C21 C16 C17 118.7(3) . . ?
C16 C17 H17 120.0 . . ?
C18 C17 C16 120.0(4) . . ?
C18 C17 H17 120.0 . . ?
C17 C18 H18 119.4 . . ?
C19 C18 C17 121.2(4) . . ?
C19 C18 H18 119.4 . . ?
C18 C19 H19 120.5 . . ?
C18 C19 C20 118.9(4) . . ?
C20 C19 H19 120.5 . . ?
C19 C20 H20 119.7 . . ?
C19 C20 C21 120.7(4) . . ?
C21 C20 H20 119.7 . . ?
C16 C21 H21 119.8 . . ?
C20 C21 C16 120.4(4) . . ?
C20 C21 H21 119.8 . . ?
C10 C22 H22 109.3 . . ?
C23 C22 C10 111.6(2) . . ?
C23 C22 H22 109.3 . . ?
C23 C22 C25 102.3(3) . . ?
C25 C22 C10 114.8(2) . . ?
C25 C22 H22 109.3 . . ?
O6 C23 N4 124.6(3) . . ?
O6 C23 C22 126.1(3) . . ?
N4 C23 C22 109.2(3) . . ?
O7 C24 N4 124.0(3) . . ?
O7 C24 C25 128.5(3) . . ?
N4 C24 C25 107.5(3) . . ?
C22 C25 H25A 110.6 . . ?
C22 C25 H25B 110.6 . . ?
C24 C25 C22 105.9(3) . . ?
C24 C25 H25A 110.6 . . ?
C24 C25 H25B 110.6 . . ?
H25A C25 H25B 108.7 . . ?
C27 C26 C11 105.9(2) . . ?
C28 C26 C11 135.3(3) . . ?
C28 C26 C27 118.8(3) . . ?
N5 C27 C26 109.3(2) . . ?
N5 C27 C31 128.7(3) . . ?
C31 C27 C26 121.9(3) . . ?
C26 C28 H28 120.6 . . ?
C29 C28 C26 118.8(3) . . ?
C29 C28 H28 120.6 . . ?
C28 C29 H29 119.2 . . ?
C28 C29 C30 121.6(3) . . ?
C30 C29 H29 119.2 . . ?
C29 C30 H30 119.0 . . ?
C31 C30 C29 121.9(3) . . ?
C31 C30 H30 119.0 . . ?
C27 C31 H31 121.5 . . ?
C30 C31 C27 117.0(3) . . ?
C30 C31 H31 121.5 . . ?
C33 C32 N4 119.9(3) . . ?
C37 C32 N4 119.3(3) . . ?
C37 C32 C33 120.8(3) . . ?
C32 C33 H33 120.4 . . ?
C32 C33 C34 119.2(4) . . ?
C34 C33 H33 120.4 . . ?
C33 C34 H34 120.2 . . ?
C35 C34 C33 119.7(4) . . ?
C35 C34 H34 120.2 . . ?
C34 C35 H35 119.7 . . ?
C36 C35 C34 120.7(4) . . ?
C36 C35 H35 119.7 . . ?
C35 C36 H36 119.8 . . ?
C35 C36 C37 120.4(4) . . ?
C37 C36 H36 119.8 . . ?
C32 C37 C36 119.3(4) . . ?
C32 C37 H37 120.4 . . ?
C36 C37 H37 120.4 . . ?
N5 C38 H38A 109.5 . . ?
N5 C38 H38B 109.5 . . ?
N5 C38 H38C 109.5 . . ?
H38A C38 H38B 109.5 . . ?
H38A C38 H38C 109.5 . . ?
H38B C38 H38C 109.5 . . ?
C40 C39 C45 108.9(3) . . ?
C44 C39 C40 121.5(3) . . ?
C44 C39 C45 129.6(3) . . ?
C39 C40 C41 121.3(3) . . ?
C39 C40 C46 109.5(3) . . ?
C41 C40 C46 129.2(3) . . ?
C40 C41 H41 121.3 . . ?
C40 C41 C42 117.4(4) . . ?
C42 C41 H41 121.3 . . ?
C41 C42 H42 119.4 . . ?
C43 C42 C41 121.1(3) . . ?
C43 C42 H42 119.4 . . ?
C42 C43 H43 119.2 . . ?
C42 C43 C44 121.6(4) . . ?
C44 C43 H43 119.2 . . ?
C39 C44 C43 117.1(4) . . ?
C39 C44 H44 121.4 . . ?
C43 C44 H44 121.4 . . ?
O8 C45 N6 124.3(3) . . ?
O8 C45 C39 131.5(3) . . ?
N6 C45 C39 104.2(3) . . ?
O9 C46 N6 124.8(3) . . ?
O9 C46 C40 131.8(3) . . ?
N6 C46 C40 103.4(3) . . ?
O10 C47 N7 119.9(3) . . ?
O10 C47 C48 121.9(3) . . ?
N7 C47 C48 117.9(3) . . ?
C47 C48 C52 107.9(2) . . ?
C47 C48 C60 102.9(2) . . ?
C49 C48 C47 111.9(2) . . ?
C49 C48 C52 113.5(2) . . ?
C49 C48 C60 110.9(2) . . ?
C52 C48 C60 109.1(2) . . ?
C50 C49 C48 122.1(2) . . ?
C50 C49 C64 106.6(2) . . ?
C64 C49 C48 131.3(3) . . ?
N10 C50 C51 124.0(3) . . ?
C49 C50 N10 110.7(2) . . ?
C49 C50 C51 125.2(3) . . ?
O11 C51 N7 119.5(3) . . ?
O11 C51 C50 128.2(3) . . ?
N7 C51 C50 112.3(3) . . ?
C48 C52 H52A 109.3 . . ?
C48 C52 H52B 109.3 . . ?
H52A C52 H52B 107.9 . . ?
C53 C52 C48 111.8(2) . . ?
C53 C52 H52A 109.3 . . ?
C53 C52 H52B 109.3 . . ?
O12 C53 N8 125.0(3) . . ?
O12 C53 C52 121.7(3) . . ?
N8 C53 C52 113.3(3) . . ?
C55 C54 N8 123.0(3) . . ?
C55 C54 C59 119.8(3) . . ?
C59 C54 N8 117.1(3) . . ?
C54 C55 H55 120.5 . . ?
C54 C55 C56 118.9(4) . . ?
C56 C55 H55 120.5 . . ?
C55 C56 H56 119.2 . . ?
C57 C56 C55 121.5(4) . . ?
C57 C56 H56 119.2 . . ?
C56 C57 H57 120.3 . . ?
C58 C57 C56 119.4(4) . . ?
C58 C57 H57 120.3 . . ?
C57 C58 H58 119.9 . . ?
C57 C58 C59 120.3(4) . . ?
C59 C58 H58 119.9 . . ?
C54 C59 C58 120.0(4) . . ?
C54 C59 H59 120.0 . . ?
C58 C59 H59 120.0 . . ?
C48 C60 H60 109.2 . . ?
C61 C60 C48 112.5(2) . . ?
C61 C60 H60 109.2 . . ?
C61 C60 C63 102.4(3) . . ?
C63 C60 C48 114.2(2) . . ?
C63 C60 H60 109.2 . . ?
O13 C61 N9 124.5(3) . . ?
O13 C61 C60 126.3(3) . . ?
N9 C61 C60 109.2(3) . . ?
O14 C62 N9 123.5(3) . . ?
O14 C62 C63 128.4(3) . . ?
N9 C62 C63 108.1(3) . . ?
C60 C63 H63A 110.7 . . ?
C60 C63 H63B 110.7 . . ?
C62 C63 C60 105.2(3) . . ?
C62 C63 H63A 110.7 . . ?
C62 C63 H63B 110.7 . . ?
H63A C63 H63B 108.8 . . ?
C65 C64 C49 106.2(2) . . ?
C66 C64 C49 135.2(3) . . ?
C66 C64 C65 118.5(3) . . ?
N10 C65 C64 108.9(2) . . ?
N10 C65 C69 129.0(3) . . ?
C69 C65 C64 122.1(3) . . ?
C64 C66 H66 120.8 . . ?
C67 C66 C64 118.4(3) . . ?
C67 C66 H66 120.8 . . ?
C66 C67 H67 119.2 . . ?
C66 C67 C68 121.7(3) . . ?
C68 C67 H67 119.2 . . ?
C67 C68 H68 119.0 . . ?
C69 C68 C67 122.0(3) . . ?
C69 C68 H68 119.0 . . ?
C65 C69 H69 121.4 . . ?
C68 C69 C65 117.2(3) . . ?
C68 C69 H69 121.4 . . ?
C71 C70 N9 119.3(3) . . ?
C75 C70 N9 119.4(3) . . ?
C75 C70 C71 121.3(3) . . ?
C70 C71 H71 120.6 . . ?
C70 C71 C72 118.9(4) . . ?
C72 C71 H71 120.6 . . ?
C71 C72 H72 120.1 . . ?
C73 C72 C71 119.7(4) . . ?
C73 C72 H72 120.1 . . ?
C72 C73 H73 119.9 . . ?
C74 C73 C72 120.3(4) . . ?
C74 C73 H73 119.9 . . ?
C73 C74 H74 119.5 . . ?
C73 C74 C75 121.0(4) . . ?
C75 C74 H74 119.5 . . ?
C70 C75 C74 118.8(4) . . ?
C70 C75 H75 120.6 . . ?
C74 C75 H75 120.6 . . ?
N10 C76 H76A 109.5 . . ?
N10 C76 H76B 109.5 . . ?
N10 C76 H76C 109.5 . . ?
H76A C76 H76B 109.5 . . ?
H76A C76 H76C 109.5 . . ?
H76B C76 H76C 109.5 . . ?

loop_
_geom_bond_atom_site_label_1
_geom_bond_atom_site_label_2
_geom_bond_distance
_geom_bond_site_symmetry_2
_geom_bond_publ_flag
O1 C7 1.202(4) . ?
O2 C8 1.196(4) . ?
O3 C9 1.200(3) . ?
O4 C13 1.204(3) . ?
O5 C15 1.224(3) . ?
O6 C23 1.209(3) . ?
O7 C24 1.197(4) . ?
O8 C45 1.199(4) . ?
O9 C46 1.193(4) . ?
O10 C47 1.206(3) . ?
O11 C51 1.199(3) . ?
O12 C53 1.223(3) . ?
O13 C61 1.210(4) . ?
O14 C62 1.199(4) . ?
N1 N2 1.378(3) . ?
N1 C7 1.396(4) . ?
N1 C8 1.404(4) . ?
N2 C9 1.406(4) . ?
N2 C13 1.413(4) . ?
N3 C15 1.351(4) . ?
N3 C16 1.407(4) . ?
N3 H3 0.86(3) . ?
N4 C23 1.375(4) . ?
N4 C24 1.402(4) . ?
N4 C32 1.437(4) . ?
N5 C12 1.382(3) . ?
N5 C27 1.369(3) . ?
N5 C38 1.458(3) . ?
N6 N7 1.381(3) . ?
N6 C45 1.402(4) . ?
N6 C46 1.404(4) . ?
N7 C47 1.400(4) . ?
N7 C51 1.420(4) . ?
N8 C53 1.348(4) . ?
N8 C54 1.419(4) . ?
N8 H8 0.925(18) . ?
N9 C61 1.378(4) . ?
N9 C62 1.403(4) . ?
N9 C70 1.442(4) . ?
N10 C50 1.377(3) . ?
N10 C65 1.368(4) . ?
N10 C76 1.456(4) . ?
C1 C2 1.380(4) . ?
C1 C6 1.377(4) . ?
C1 C8 1.480(4) . ?
C2 H2 0.9300 . ?
C2 C3 1.392(5) . ?
C3 H3A 0.9300 . ?
C3 C4 1.372(6) . ?
C4 H4 0.9300 . ?
C4 C5 1.379(5) . ?
C5 H5 0.9300 . ?
C5 C6 1.378(4) . ?
C6 C7 1.472(4) . ?
C9 C10 1.532(4) . ?
C10 C11 1.506(4) . ?
C10 C14 1.534(4) . ?
C10 C22 1.586(4) . ?
C11 C12 1.369(4) . ?
C11 C26 1.428(4) . ?
C12 C13 1.444(4) . ?
C14 H14A 0.9700 . ?
C14 H14B 0.9700 . ?
C14 C15 1.507(4) . ?
C16 C17 1.373(4) . ?
C16 C21 1.373(5) . ?
C17 H17 0.9300 . ?
C17 C18 1.374(5) . ?
C18 H18 0.9300 . ?
C18 C19 1.357(6) . ?
C19 H19 0.9300 . ?
C19 C20 1.365(6) . ?
C20 H20 0.9300 . ?
C20 C21 1.373(5) . ?
C21 H21 0.9300 . ?
C22 H22 0.9800 . ?
C22 C23 1.518(4) . ?
C22 C25 1.523(4) . ?
C24 C25 1.496(5) . ?
C25 H25A 0.9700 . ?
C25 H25B 0.9700 . ?
C26 C27 1.415(4) . ?
C26 C28 1.402(4) . ?
C27 C31 1.402(4) . ?
C28 H28 0.9300 . ?
C28 C29 1.367(4) . ?
C29 H29 0.9300 . ?
C29 C30 1.391(5) . ?
C30 H30 0.9300 . ?
C30 C31 1.368(4) . ?
C31 H31 0.9300 . ?
C32 C33 1.381(4) . ?
C32 C37 1.375(5) . ?
C33 H33 0.9300 . ?
C33 C34 1.382(5) . ?
C34 H34 0.9300 . ?
C34 C35 1.376(6) . ?
C35 H35 0.9300 . ?
C35 C36 1.363(6) . ?
C36 H36 0.9300 . ?
C36 C37 1.375(5) . ?
C37 H37 0.9300 . ?
C38 H38A 0.9600 . ?
C38 H38B 0.9600 . ?
C38 H38C 0.9600 . ?
C39 C40 1.375(4) . ?
C39 C44 1.375(4) . ?
C39 C45 1.480(4) . ?
C40 C41 1.377(4) . ?
C40 C46 1.489(4) . ?
C41 H41 0.9300 . ?
C41 C42 1.382(5) . ?
C42 H42 0.9300 . ?
C42 C43 1.370(6) . ?
C43 H43 0.9300 . ?
C43 C44 1.382(5) . ?
C44 H44 0.9300 . ?
C47 C48 1.533(4) . ?
C48 C49 1.502(4) . ?
C48 C52 1.533(4) . ?
C48 C60 1.583(4) . ?
C49 C50 1.373(4) . ?
C49 C64 1.428(4) . ?
C50 C51 1.442(4) . ?
C52 H52A 0.9700 . ?
C52 H52B 0.9700 . ?
C52 C53 1.508(4) . ?
C54 C55 1.371(4) . ?
C54 C59 1.378(4) . ?
C55 H55 0.9300 . ?
C55 C56 1.381(5) . ?
C56 H56 0.9300 . ?
C56 C57 1.361(6) . ?
C57 H57 0.9300 . ?
C57 C58 1.360(6) . ?
C58 H58 0.9300 . ?
C58 C59 1.381(5) . ?
C59 H59 0.9300 . ?
C60 H60 0.9800 . ?
C60 C61 1.514(4) . ?
C60 C63 1.531(4) . ?
C62 C63 1.486(5) . ?
C63 H63A 0.9700 . ?
C63 H63B 0.9700 . ?
C64 C65 1.420(4) . ?
C64 C66 1.411(4) . ?
C65 C69 1.397(4) . ?
C66 H66 0.9300 . ?
C66 C67 1.369(4) . ?
C67 H67 0.9300 . ?
C67 C68 1.396(5) . ?
C68 H68 0.9300 . ?
C68 C69 1.362(5) . ?
C69 H69 0.9300 . ?
C70 C71 1.379(4) . ?
C70 C75 1.368(5) . ?
C71 H71 0.9300 . ?
C71 C72 1.385(5) . ?
C72 H72 0.9300 . ?
C72 C73 1.375(6) . ?
C73 H73 0.9300 . ?
C73 C74 1.359(6) . ?
C74 H74 0.9300 . ?
C74 C75 1.375(5) . ?
C75 H75 0.9300 . ?
C76 H76A 0.9600 . ?
C76 H76B 0.9600 . ?
C76 H76C 0.9600 . ?

loop_
_geom_torsion_atom_site_label_1
_geom_torsion_atom_site_label_2
_geom_torsion_atom_site_label_3
_geom_torsion_atom_site_label_4
_geom_torsion
_geom_torsion_site_symmetry_1
_geom_torsion_site_symmetry_2
_geom_torsion_site_symmetry_3
_geom_torsion_site_symmetry_4
_geom_torsion_publ_flag
O3 C9 C10 C11 -168.3(3) . . . . ?
O3 C9 C10 C14 -44.0(4) . . . . ?
O3 C9 C10 C22 72.4(4) . . . . ?
O7 C24 C25 C22 -168.4(4) . . . . ?
O10 C47 C48 C49 -170.0(3) . . . . ?
O10 C47 C48 C52 -44.4(4) . . . . ?
O10 C47 C48 C60 70.9(3) . . . . ?
O14 C62 C63 C60 -166.4(4) . . . . ?
N1 N2 C9 O3 -3.8(4) . . . . ?
N1 N2 C9 C10 171.1(3) . . . . ?
N1 N2 C13 O4 -2.6(4) . . . . ?
N1 N2 C13 C12 176.5(2) . . . . ?
N2 N1 C7 O1 -11.3(5) . . . . ?
N2 N1 C7 C6 168.0(3) . . . . ?
N2 N1 C8 O2 15.1(5) . . . . ?
N2 N1 C8 C1 -166.8(3) . . . . ?
N2 C9 C10 C11 16.9(4) . . . . ?
N2 C9 C10 C14 141.3(3) . . . . ?
N2 C9 C10 C22 -102.3(3) . . . . ?
N3 C16 C17 C18 -179.2(3) . . . . ?
N3 C16 C21 C20 179.2(4) . . . . ?
N4 C24 C25 C22 13.5(3) . . . . ?
N4 C32 C33 C34 -177.4(3) . . . . ?
N4 C32 C37 C36 177.8(3) . . . . ?
N5 C12 C13 O4 8.6(5) . . . . ?
N5 C12 C13 N2 -170.5(3) . . . . ?
N5 C27 C31 C30 178.4(3) . . . . ?
N6 N7 C47 O10 -6.6(4) . . . . ?
N6 N7 C47 C48 166.2(2) . . . . ?
N6 N7 C51 O11 1.4(4) . . . . ?
N6 N7 C51 C50 -178.3(2) . . . . ?
N7 N6 C45 O8 -7.8(5) . . . . ?
N7 N6 C45 C39 171.3(3) . . . . ?
N7 N6 C46 O9 10.6(5) . . . . ?
N7 N6 C46 C40 -170.3(3) . . . . ?
N7 C47 C48 C49 17.4(4) . . . . ?
N7 C47 C48 C52 143.0(3) . . . . ?
N7 C47 C48 C60 -101.7(3) . . . . ?
N8 C54 C55 C56 178.5(3) . . . . ?
N8 C54 C59 C58 -178.5(3) . . . . ?
N9 C62 C63 C60 15.4(3) . . . . ?
N9 C70 C71 C72 177.3(3) . . . . ?
N9 C70 C75 C74 -177.2(4) . . . . ?
N10 C50 C51 O11 8.1(5) . . . . ?
N10 C50 C51 N7 -172.2(2) . . . . ?
N10 C65 C69 C68 178.2(3) . . . . ?
C1 C2 C3 C4 -0.3(6) . . . . ?
C1 C6 C7 O1 175.9(4) . . . . ?
C1 C6 C7 N1 -3.3(3) . . . . ?
C2 C1 C6 C5 0.9(5) . . . . ?
C2 C1 C6 C7 -177.4(3) . . . . ?
C2 C1 C8 O2 -2.4(6) . . . . ?
C2 C1 C8 N1 179.7(3) . . . . ?
C2 C3 C4 C5 1.0(7) . . . . ?
C3 C4 C5 C6 -0.8(6) . . . . ?
C4 C5 C6 C1 -0.2(5) . . . . ?
C4 C5 C6 C7 177.8(4) . . . . ?
C5 C6 C7 O1 -2.2(6) . . . . ?
C5 C6 C7 N1 178.6(3) . . . . ?
C6 C1 C2 C3 -0.6(5) . . . . ?
C6 C1 C8 O2 178.8(4) . . . . ?
C6 C1 C8 N1 0.8(3) . . . . ?
C7 N1 N2 C9 -78.2(4) . . . . ?
C7 N1 N2 C13 99.5(3) . . . . ?
C7 N1 C8 O2 178.8(3) . . . . ?
C7 N1 C8 C1 -3.1(3) . . . . ?
C8 N1 N2 C9 84.3(3) . . . . ?
C8 N1 N2 C13 -98.0(3) . . . . ?
C8 N1 C7 O1 -175.3(3) . . . . ?
C8 N1 C7 C6 4.0(4) . . . . ?
C8 C1 C2 C3 -179.4(3) . . . . ?
C8 C1 C6 C5 179.9(3) . . . . ?
C8 C1 C6 C7 1.6(4) . . . . ?
C9 N2 C13 O4 174.7(3) . . . . ?
C9 N2 C13 C12 -6.1(4) . . . . ?
C9 C10 C11 C12 -17.1(4) . . . . ?
C9 C10 C11 C26 165.5(3) . . . . ?
C9 C10 C14 C15 -72.4(3) . . . . ?
C9 C10 C22 C23 -170.6(2) . . . . ?
C9 C10 C22 C25 73.6(3) . . . . ?
C10 C11 C12 N5 -176.9(2) . . . . ?
C10 C11 C12 C13 5.7(4) . . . . ?
C10 C11 C26 C27 177.5(3) . . . . ?
C10 C11 C26 C28 -4.3(6) . . . . ?
C10 C14 C15 O5 36.9(4) . . . . ?
C10 C14 C15 N3 -143.2(3) . . . . ?
C10 C22 C23 O6 71.6(4) . . . . ?
C10 C22 C23 N4 -107.1(3) . . . . ?
C10 C22 C25 C24 103.7(3) . . . . ?
C11 C10 C14 C15 50.8(3) . . . . ?
C11 C10 C22 C23 69.8(3) . . . . ?
C11 C10 C22 C25 -46.1(3) . . . . ?
C11 C12 C13 O4 -174.4(3) . . . . ?
C11 C12 C13 N2 6.5(4) . . . . ?
C11 C26 C27 N5 -0.7(3) . . . . ?
C11 C26 C27 C31 177.4(3) . . . . ?
C11 C26 C28 C29 -177.3(3) . . . . ?
C12 N5 C27 C26 1.3(3) . . . . ?
C12 N5 C27 C31 -176.6(3) . . . . ?
C12 C11 C26 C27 -0.2(3) . . . . ?
C12 C11 C26 C28 178.0(3) . . . . ?
C13 N2 C9 O3 178.8(3) . . . . ?
C13 N2 C9 C10 -6.2(5) . . . . ?
C14 C10 C11 C12 -138.1(3) . . . . ?
C14 C10 C11 C26 44.5(4) . . . . ?
C14 C10 C22 C23 -55.9(3) . . . . ?
C14 C10 C22 C25 -171.8(2) . . . . ?
C15 N3 C16 C17 36.1(5) . . . . ?
C15 N3 C16 C21 -144.3(3) . . . . ?
C16 N3 C15 O5 -1.7(5) . . . . ?
C16 N3 C15 C14 178.4(3) . . . . ?
C16 C17 C18 C19 -0.2(7) . . . . ?
C17 C16 C21 C20 -1.2(6) . . . . ?
C17 C18 C19 C20 -1.0(7) . . . . ?
C18 C19 C20 C21 1.0(7) . . . . ?
C19 C20 C21 C16 0.1(7) . . . . ?
C21 C16 C17 C18 1.3(6) . . . . ?
C22 C10 C11 C12 98.1(3) . . . . ?
C22 C10 C11 C26 -79.3(4) . . . . ?
C22 C10 C14 C15 175.1(2) . . . . ?
C23 N4 C24 O7 178.5(3) . . . . ?
C23 N4 C24 C25 -3.3(3) . . . . ?
C23 N4 C32 C33 47.6(4) . . . . ?
C23 N4 C32 C37 -130.6(3) . . . . ?
C23 C22 C25 C24 -17.4(3) . . . . ?
C24 N4 C23 O6 172.7(3) . . . . ?
C24 N4 C23 C22 -8.5(3) . . . . ?
C24 N4 C32 C33 -128.6(3) . . . . ?
C24 N4 C32 C37 53.2(4) . . . . ?
C25 C22 C23 O6 -165.1(3) . . . . ?
C25 C22 C23 N4 16.1(3) . . . . ?
C26 C11 C12 N5 1.1(3) . . . . ?
C26 C11 C12 C13 -176.3(3) . . . . ?
C26 C27 C31 C30 0.6(4) . . . . ?
C26 C28 C29 C30 0.0(5) . . . . ?
C27 N5 C12 C11 -1.5(3) . . . . ?
C27 N5 C12 C13 175.9(3) . . . . ?
C27 C26 C28 C29 0.8(4) . . . . ?
C28 C26 C27 N5 -179.3(3) . . . . ?
C28 C26 C27 C31 -1.2(4) . . . . ?
C28 C29 C30 C31 -0.6(5) . . . . ?
C29 C30 C31 C27 0.2(5) . . . . ?
C32 N4 C23 O6 -3.9(5) . . . . ?
C32 N4 C23 C22 174.9(2) . . . . ?
C32 N4 C24 O7 -4.9(5) . . . . ?
C32 N4 C24 C25 173.3(3) . . . . ?
C32 C33 C34 C35 -0.8(6) . . . . ?
C33 C32 C37 C36 -0.4(6) . . . . ?
C33 C34 C35 C36 0.4(7) . . . . ?
C34 C35 C36 C37 0.0(7) . . . . ?
C35 C36 C37 C32 0.1(7) . . . . ?
C37 C32 C33 C34 0.8(5) . . . . ?
C38 N5 C12 C11 175.8(3) . . . . ?
C38 N5 C12 C13 -6.8(4) . . . . ?
C38 N5 C27 C26 -176.1(3) . . . . ?
C38 N5 C27 C31 6.0(5) . . . . ?
C39 C40 C41 C42 0.3(5) . . . . ?
C39 C40 C46 O9 179.3(4) . . . . ?
C39 C40 C46 N6 0.2(3) . . . . ?
C40 C39 C44 C43 -0.6(5) . . . . ?
C40 C39 C45 O8 177.3(4) . . . . ?
C40 C39 C45 N6 -1.8(4) . . . . ?
C40 C41 C42 C43 -1.0(6) . . . . ?
C41 C40 C46 O9 -1.5(6) . . . . ?
C41 C40 C46 N6 179.4(3) . . . . ?
C41 C42 C43 C44 1.0(7) . . . . ?
C42 C43 C44 C39 -0.1(6) . . . . ?
C44 C39 C40 C41 0.5(5) . . . . ?
C44 C39 C40 C46 179.8(3) . . . . ?
C44 C39 C45 O8 -1.4(7) . . . . ?
C44 C39 C45 N6 179.5(3) . . . . ?
C45 N6 N7 C47 -75.5(4) . . . . ?
C45 N6 N7 C51 99.7(3) . . . . ?
C45 N6 C46 O9 179.4(3) . . . . ?
C45 N6 C46 C40 -1.5(4) . . . . ?
C45 C39 C40 C41 -178.3(3) . . . . ?
C45 C39 C40 C46 1.0(4) . . . . ?
C45 C39 C44 C43 178.0(3) . . . . ?
C46 N6 N7 C47 92.7(3) . . . . ?
C46 N6 N7 C51 -92.2(4) . . . . ?
C46 N6 C45 O8 -177.1(3) . . . . ?
C46 N6 C45 C39 2.0(4) . . . . ?
C46 C40 C41 C42 -178.9(3) . . . . ?
C47 N7 C51 O11 175.9(3) . . . . ?
C47 N7 C51 C50 -3.9(4) . . . . ?
C47 C48 C49 C50 -16.3(4) . . . . ?
C47 C48 C49 C64 166.6(3) . . . . ?
C47 C48 C52 C53 -71.9(3) . . . . ?
C47 C48 C60 C61 -173.9(3) . . . . ?
C47 C48 C60 C63 70.0(3) . . . . ?
C48 C49 C50 N10 -176.8(2) . . . . ?
C48 C49 C50 C51 4.9(4) . . . . ?
C48 C49 C64 C65 177.3(3) . . . . ?
C48 C49 C64 C66 -5.0(6) . . . . ?
C48 C52 C53 O12 34.5(4) . . . . ?
C48 C52 C53 N8 -145.6(3) . . . . ?
C48 C60 C61 O13 73.7(4) . . . . ?
C48 C60 C61 N9 -106.4(3) . . . . ?
C48 C60 C63 C62 103.1(3) . . . . ?
C49 C48 C52 C53 52.8(3) . . . . ?
C49 C48 C60 C61 66.3(3) . . . . ?
C49 C48 C60 C63 -49.9(3) . . . . ?
C49 C50 C51 O11 -173.9(3) . . . . ?
C49 C50 C51 N7 5.8(4) . . . . ?
C49 C64 C65 N10 -0.7(3) . . . . ?
C49 C64 C65 C69 178.1(3) . . . . ?
C49 C64 C66 C67 -177.0(3) . . . . ?
C50 N10 C65 C64 1.2(3) . . . . ?
C50 N10 C65 C69 -177.4(3) . . . . ?
C50 C49 C64 C65 -0.1(3) . . . . ?
C50 C49 C64 C66 177.5(3) . . . . ?
C51 N7 C47 O10 178.9(3) . . . . ?
C51 N7 C47 C48 -8.3(4) . . . . ?
C52 C48 C49 C50 -138.7(3) . . . . ?
C52 C48 C49 C64 44.1(4) . . . . ?
C52 C48 C60 C61 -59.5(3) . . . . ?
C52 C48 C60 C63 -175.6(2) . . . . ?
C53 N8 C54 C55 34.6(5) . . . . ?
C53 N8 C54 C59 -147.2(3) . . . . ?
C54 N8 C53 O12 -2.0(5) . . . . ?
C54 N8 C53 C52 178.2(3) . . . . ?
C54 C55 C56 C57 -0.5(6) . . . . ?
C55 C54 C59 C58 -0.2(5) . . . . ?
C55 C56 C57 C58 0.5(6) . . . . ?
C56 C57 C58 C59 -0.3(7) . . . . ?
C57 C58 C59 C54 0.2(6) . . . . ?
C59 C54 C55 C56 0.4(5) . . . . ?
C60 C48 C49 C50 98.0(3) . . . . ?
C60 C48 C49 C64 -79.1(4) . . . . ?
C60 C48 C52 C53 177.0(2) . . . . ?
C61 N9 C62 O14 176.6(4) . . . . ?
C61 N9 C62 C63 -5.0(4) . . . . ?
C61 N9 C70 C71 52.6(4) . . . . ?
C61 N9 C70 C75 -127.5(4) . . . . ?
C61 C60 C63 C62 -18.8(3) . . . . ?
C62 N9 C61 O13 172.1(3) . . . . ?
C62 N9 C61 C60 -7.8(3) . . . . ?
C62 N9 C70 C71 -124.7(4) . . . . ?
C62 N9 C70 C75 55.2(4) . . . . ?
C63 C60 C61 O13 -163.3(3) . . . . ?
C63 C60 C61 N9 16.6(3) . . . . ?
C64 C49 C50 N10 0.9(3) . . . . ?
C64 C49 C50 C51 -177.3(3) . . . . ?
C64 C65 C69 C68 -0.3(4) . . . . ?
C64 C66 C67 C68 -0.4(5) . . . . ?
C65 N10 C50 C49 -1.3(3) . . . . ?
C65 N10 C50 C51 176.9(3) . . . . ?
C65 C64 C66 C67 0.4(4) . . . . ?
C66 C64 C65 N10 -178.8(3) . . . . ?
C66 C64 C65 C69 -0.1(4) . . . . ?
C66 C67 C68 C69 0.1(6) . . . . ?
C67 C68 C69 C65 0.2(5) . . . . ?
C70 N9 C61 O13 -5.4(5) . . . . ?
C70 N9 C61 C60 174.7(3) . . . . ?
C70 N9 C62 O14 -5.8(6) . . . . ?
C70 N9 C62 C63 172.5(3) . . . . ?
C70 C71 C72 C73 0.7(6) . . . . ?
C71 C70 C75 C74 2.7(6) . . . . ?
C71 C72 C73 C74 0.9(7) . . . . ?
C72 C73 C74 C75 -0.8(8) . . . . ?
C73 C74 C75 C70 -1.0(7) . . . . ?
C75 C70 C71 C72 -2.6(5) . . . . ?
C76 N10 C50 C49 176.6(3) . . . . ?
C76 N10 C50 C51 -5.1(4) . . . . ?
C76 N10 C65 C64 -176.8(3) . . . . ?
C76 N10 C65 C69 4.5(5) . . . . ?

loop_
_smtbx_masks_void_nr
_smtbx_masks_void_average_x
_smtbx_masks_void_average_y
_smtbx_masks_void_average_z
_smtbx_masks_void_volume
_smtbx_masks_void_count_electrons
_smtbx_masks_void_content
1 -0.635 0.861 0.758 431.3 127.0 '3 dmso'
2 -0.698 0.472 0.242 431.3 127.0 '3 dmso'
